data_2016702
loop_
_publ_author_name
'Smith, Graham'
'Wermuth, Urs D.'

_publ_section_title
;
 The three-dimensional hydrogen-bonded framework structure in the 1:1
 proton-transfer compound of the drug quinacrine with 5-sulfosalicylic
 acid
;
_journal_coeditor_code DN3093
_journal_issue 8
_journal_name_full 'Acta Crystallographica Section C'
_journal_page_first o428
_journal_page_last o430
_journal_paper_doi 10.1107/S0108270108020313
_journal_volume 64
_journal_year 2008
_chemical_formula_iupac 'C23 H32 Cl N3 O 2+ , C7 H4 O6 S 2- , 2H2 O'
_chemical_formula_moiety 'C23 H32 Cl N3 O 2+ , C7 H4 O6 S 2- , 2H2 O'
_chemical_formula_sum 'C30 H40 Cl N3 O9 S'
_chemical_formula_weight 654.17
_chemical_melting_point 523
_chemical_name_common 'quinacrine 5-sulfosalicylate dihydrate'
_chemical_name_systematic
;
6-chloro-9-[(4-diethylammonio-2-methylbutyl)amino]-2-methoxyacridinium
3-carboxylato-4-hydroxybenzenesulfonate dihydrate
;
_space_group_IT_number 14
_symmetry_cell_setting monoclinic
_symmetry_space_group_name_Hall '-P 2yn'
_symmetry_space_group_name_H-M 'P 1 21/n 1'
_atom_sites_solution_hydrogens geom
_atom_sites_solution_primary direct
_atom_sites_solution_secondary difmap
_audit_creation_method SHELXL97
_cell_angle_alpha 90.00
_cell_angle_beta 99.966(3)
_cell_angle_gamma 90.00
_cell_formula_units_Z 4
_cell_length_a 10.1753(3)
_cell_length_b 30.8461(7)
_cell_length_c 10.3671(2)
_cell_measurement_reflns_used 9373
_cell_measurement_temperature 297(2)
_cell_measurement_theta_max 28.92
_cell_measurement_theta_min 2.90
_cell_volume 3204.80(14)
_computing_cell_refinement 'CrysAlis RED (Oxford Diffraction, 2008)'
_computing_data_collection 'CrysAlis CCD (Oxford Diffraction, 2008)'
_computing_data_reduction 'CrysAlis RED (Oxford Diffraction, 2008)'
_computing_molecular_graphics 'PLATON (Spek, 2003)'
_computing_publication_material 'PLATON (Spek, 2003)'
_computing_structure_refinement 'SHELXL97 (Sheldrick, 2008)'
_computing_structure_solution 'SIR92 (Altomare <i>et al.</i>,  1994)'
_diffrn_ambient_temperature 297(2)
_diffrn_measured_fraction_theta_full 0.966
_diffrn_measured_fraction_theta_max 0.966
_diffrn_measurement_device_type 'Oxford Diffraction Gemini-S Ultra CCD detector'
_diffrn_measurement_method \w
_diffrn_radiation_monochromator graphite
_diffrn_radiation_source 'Enhance (Mo) X-ray tube'
_diffrn_radiation_type MoK\a
_diffrn_radiation_wavelength 0.71073
_diffrn_reflns_av_R_equivalents 0.0485
_diffrn_reflns_av_sigmaI/netI 0.0642
_diffrn_reflns_limit_h_max 11
_diffrn_reflns_limit_h_min -11
_diffrn_reflns_limit_k_max 36
_diffrn_reflns_limit_k_min -36
_diffrn_reflns_limit_l_max 12
_diffrn_reflns_limit_l_min -12
_diffrn_reflns_number 29865
_diffrn_reflns_theta_full 25.0
_diffrn_reflns_theta_max 25.0
_diffrn_reflns_theta_min 2.9
_diffrn_standards_decay_% 0
_exptl_absorpt_coefficient_mu 0.241
_exptl_absorpt_correction_T_max 0.960
_exptl_absorpt_correction_T_min 0.906
_exptl_absorpt_correction_type multi-scan
_exptl_absorpt_process_details '(SADABS; Sheldrick, 1996)'
_exptl_crystal_colour yellow
_exptl_crystal_density_diffrn 1.356
_exptl_crystal_density_method 'not measured'
_exptl_crystal_description block
_exptl_crystal_F_000 1384
_exptl_crystal_size_max 0.20
_exptl_crystal_size_mid 0.20
_exptl_crystal_size_min 0.15
_refine_diff_density_max 0.260
_refine_diff_density_min -0.260
_refine_ls_extinction_method none
_refine_ls_goodness_of_fit_ref 0.986
_refine_ls_hydrogen_treatment mixed
_refine_ls_matrix_type full
_refine_ls_number_parameters 433
_refine_ls_number_reflns 5455
_refine_ls_number_restraints 0
_refine_ls_restrained_S_all 0.986
_refine_ls_R_factor_all 0.0778
_refine_ls_R_factor_gt 0.0399
_refine_ls_shift/su_max 0.002
_refine_ls_shift/su_mean 0.001
_refine_ls_structure_factor_coef Fsqd
_refine_ls_weighting_details 'calc w = 1/[\s^2^(Fo^2^)+(0.0552P)^2^] where P=(Fo^2^+2Fc^2^)/3'
_refine_ls_weighting_scheme calc
_refine_ls_wR_factor_gt 0.0909
_refine_ls_wR_factor_ref 0.1001
_reflns_number_gt 3568
_reflns_number_total 5455
_reflns_threshold_expression I>2\s(I)
_cod_data_source_file dn3093.cif
_cod_data_source_block I
_cod_original_cell_volume 3204.81(14)
_cod_original_sg_symbol_H-M 'P 21/n'
_cod_database_code 2016702
_cod_database_fobs_code 2016702

loop_
_symmetry_equiv_pos_as_xyz
'x, y, z'
'-x+1/2, y+1/2, -z+1/2'
'-x, -y, -z'
'x+1/2, -y+1/2, z+1/2'

loop_
_atom_site_aniso_label
_atom_site_aniso_U_11
_atom_site_aniso_U_22
_atom_site_aniso_U_33
_atom_site_aniso_U_12
_atom_site_aniso_U_13
_atom_site_aniso_U_23
Cl6 0.1021(7) 0.0648(4) 0.0759(5) 0.0126(4) 0.0335(4) -0.0225(3)
O2 0.0417(11) 0.0654(10) 0.0662(11) -0.0010(8) 0.0138(8) -0.0109(8)
N10 0.0482(15) 0.0376(10) 0.0476(11) -0.0108(10) 0.0048(10) -0.0111(8)
N91 0.0384(12) 0.0317(9) 0.0384(10) -0.0051(8) 0.0074(8) -0.0066(8)
N141 0.0402(13) 0.0499(11) 0.0320(9) 0.0121(9) 0.0078(8) 0.0050(8)
C1 0.0428(16) 0.0341(11) 0.0428(12) -0.0018(10) 0.0014(10) -0.0013(9)
C2 0.0411(17) 0.0456(13) 0.0459(13) 0.0015(12) 0.0079(11) 0.0030(10)
C3 0.0386(15) 0.0557(14) 0.0574(15) -0.0116(12) 0.0072(12) 0.0034(12)
C4 0.0428(17) 0.0448(13) 0.0573(15) -0.0146(12) 0.0041(12) -0.0044(11)
C5 0.0611(19) 0.0361(12) 0.0418(13) -0.0022(11) 0.0077(12) -0.0092(9)
C6 0.064(2) 0.0366(12) 0.0471(13) 0.0098(12) 0.0145(12) -0.0038(10)
C7 0.0555(17) 0.0416(12) 0.0586(15) 0.0078(12) 0.0124(12) -0.0017(11)
C8 0.0463(17) 0.0355(11) 0.0505(13) 0.0025(11) 0.0051(11) -0.0066(10)
C9 0.0413(14) 0.0250(10) 0.0295(10) 0.0023(9) -0.0008(9) 0.0028(8)
C11 0.0376(14) 0.0289(10) 0.0349(11) -0.0023(9) 0.0006(9) 0.0038(8)
C12 0.0452(16) 0.0304(11) 0.0402(12) -0.0023(10) 0.0018(10) 0.0013(9)
C13 0.0495(17) 0.0309(11) 0.0380(12) -0.0010(11) 0.0032(10) 0.0000(9)
C14 0.0410(15) 0.0269(10) 0.0367(11) 0.0016(9) 0.0003(10) 0.0023(8)
C21 0.0591(19) 0.0708(17) 0.0708(18) 0.0023(14) 0.0163(14) -0.0199(14)
C101 0.0342(14) 0.0359(11) 0.0394(11) -0.0016(10) 0.0042(10) -0.0030(9)
C102 0.0438(16) 0.0454(13) 0.0556(14) 0.0003(11) -0.0045(12) 0.0053(10)
C111 0.0393(14) 0.0333(11) 0.0368(11) -0.0010(9) 0.0005(10) -0.0001(8)
C121 0.0389(15) 0.0411(12) 0.0418(12) 0.0011(10) -0.0002(10) -0.0014(9)
C131 0.0392(14) 0.0430(12) 0.0347(11) 0.0054(10) 0.0022(10) 0.0032(9)
C151 0.070(2) 0.0565(15) 0.0585(16) 0.0093(13) 0.0094(14) 0.0250(12)
C161 0.141(3) 0.0528(16) 0.080(2) 0.0324(18) 0.009(2) 0.0029(14)
C171 0.0366(16) 0.0707(15) 0.0430(13) 0.0080(12) 0.0070(11) 0.0048(11)
C181 0.0465(18) 0.123(2) 0.0472(15) 0.0158(16) 0.0026(13) 0.0065(15)
S5A 0.0520(4) 0.0364(3) 0.0345(3) -0.0019(3) 0.0051(2) -0.0023(2)
O2A 0.0672(13) 0.0427(9) 0.0524(10) 0.0099(8) -0.0032(9) 0.0021(8)
O51A 0.0681(12) 0.0578(10) 0.0506(10) 0.0141(9) 0.0180(9) -0.0086(7)
O52A 0.0761(14) 0.0456(9) 0.1081(15) -0.0168(9) 0.0418(12) 0.0011(9)
O53A 0.1123(16) 0.0506(10) 0.0505(10) 0.0125(10) -0.0304(10) 0.0000(8)
O71A 0.0579(12) 0.0603(10) 0.0586(10) 0.0028(9) -0.0195(9) -0.0249(8)
O72A 0.0837(14) 0.0377(9) 0.0697(11) -0.0015(9) -0.0094(10) -0.0127(8)
C1A 0.0325(13) 0.0354(11) 0.0325(11) -0.0048(9) 0.0045(9) -0.0032(8)
C2A 0.0390(14) 0.0379(12) 0.0393(12) -0.0004(10) 0.0081(10) 0.0026(9)
C3A 0.0389(15) 0.0504(13) 0.0309(11) -0.0043(11) -0.0024(10) 0.0031(9)
C4A 0.0361(14) 0.0420(12) 0.0294(10) -0.0093(10) 0.0024(9) -0.0060(9)
C5A 0.0314(13) 0.0379(11) 0.0268(10) -0.0068(9) 0.0071(9) -0.0036(8)
C6A 0.0302(13) 0.0427(12) 0.0282(10) -0.0031(9) 0.0012(9) -0.0039(8)
C7A 0.0483(17) 0.0419(13) 0.0433(13) -0.0057(11) 0.0068(12) -0.0095(10)
O1W 0.0739(17) 0.1240(18) 0.0380(11) 0.0435(15) 0.0028(11) -0.0088(11)
O2W 0.0767(14) 0.0510(11) 0.0422(10) 0.0128(10) -0.0021(9) -0.0110(8)

loop_
_atom_site_type_symbol
_atom_site_label
_atom_site_fract_x
_atom_site_fract_y
_atom_site_fract_z
_atom_site_U_iso_or_equiv
_atom_site_thermal_displace_type
_atom_site_calc_flag
_atom_site_refinement_flags
_atom_site_occupancy
Cl Cl6 0.73514(8) 1.07667(2) 1.02838(7) 0.0788(3) Uani . . 1.000
O O2 1.37199(16) 0.93866(5) 0.46659(16) 0.0572(6) Uani . . 1.000
N N10 1.1183(2) 1.02589(6) 0.81378(18) 0.0449(7) Uani . . 1.000
N N91 0.91323(18) 0.92482(5) 0.61055(17) 0.0361(6) Uani . . 1.000
N N141 1.10064(19) 0.78100(6) 0.88969(17) 0.0405(6) Uani . . 1.000
C C1 1.1711(2) 0.94843(6) 0.5586(2) 0.0406(8) Uani . . 1.000
C C2 1.3003(2) 0.95817(7) 0.5492(2) 0.0442(8) Uani . . 1.000
C C3 1.3695(2) 0.99067(7) 0.6276(2) 0.0507(8) Uani . . 1.000
C C4 1.3091(2) 1.01273(7) 0.7137(2) 0.0488(9) Uani . . 1.000
C C5 0.9350(3) 1.04771(6) 0.9128(2) 0.0465(9) Uani . . 1.000
C C6 0.8050(3) 1.04374(7) 0.9227(2) 0.0487(9) Uani . . 1.000
C C7 0.7218(3) 1.01360(7) 0.8475(2) 0.0516(9) Uani . . 1.000
C C8 0.7741(2) 0.98673(6) 0.7649(2) 0.0445(8) Uani . . 1.000
C C9 0.9721(2) 0.95988(6) 0.66931(18) 0.0328(7) Uani . . 1.000
C C11 1.1046(2) 0.97092(6) 0.64782(18) 0.0345(7) Uani . . 1.000
C C12 1.1765(2) 1.00352(6) 0.7248(2) 0.0393(8) Uani . . 1.000
C C13 0.9900(2) 1.02031(6) 0.82663(19) 0.0400(8) Uani . . 1.000
C C14 0.9107(2) 0.98788(6) 0.75396(19) 0.0356(7) Uani . . 1.000
C C21 1.3163(3) 0.90073(8) 0.3983(3) 0.0663(10) Uani . . 1.000
C C101 0.8054(2) 0.89728(6) 0.64293(19) 0.0368(7) Uani . . 1.000
C C102 0.6813(2) 0.90126(7) 0.5384(2) 0.0498(8) Uani . . 1.000
C C111 0.8531(2) 0.85013(6) 0.65477(19) 0.0372(7) Uani . . 1.000
C C121 0.9708(2) 0.84169(6) 0.7633(2) 0.0415(8) Uani . . 1.000
C C131 1.0014(2) 0.79360(6) 0.77116(19) 0.0395(7) Uani . . 1.000
C C151 1.0970(3) 0.73304(7) 0.9145(2) 0.0619(10) Uani . . 1.000
C C161 1.1456(4) 0.70609(8) 0.8109(3) 0.0925(13) Uani . . 1.000
C C171 1.2371(2) 0.79845(8) 0.8845(2) 0.0501(8) Uani . . 1.000
C C181 1.3376(3) 0.78939(10) 1.0066(2) 0.0729(10) Uani . . 1.000
S S5A 0.68492(6) 0.71943(2) 0.92440(5) 0.0413(2) Uani . . 1.000
O O2A 0.53028(18) 0.90192(5) 0.81392(17) 0.0557(6) Uani . . 1.000
O O51A 0.73433(17) 0.70207(5) 0.81288(15) 0.0579(6) Uani . . 1.000
O O52A 0.55973(19) 0.69969(5) 0.94051(19) 0.0735(7) Uani . . 1.000
O O53A 0.7816(2) 0.71921(5) 1.04214(15) 0.0764(7) Uani . . 1.000
O O71A 0.82953(17) 0.87392(5) 1.12651(16) 0.0625(6) Uani . . 1.000
O O72A 0.69527(18) 0.92267(5) 1.01919(16) 0.0664(7) Uani . . 1.000
C C1A 0.6696(2) 0.85020(6) 0.94699(18) 0.0336(7) Uani . . 1.000
C C2A 0.5708(2) 0.86055(6) 0.83976(19) 0.0386(7) Uani . . 1.000
C C3A 0.5132(2) 0.82784(7) 0.75500(19) 0.0411(8) Uani . . 1.000
C C4A 0.5496(2) 0.78537(6) 0.77900(18) 0.0362(7) Uani . . 1.000
C C5A 0.6446(2) 0.77423(6) 0.88733(17) 0.0318(7) Uani . . 1.000
C C6A 0.7042(2) 0.80682(6) 0.96911(18) 0.0342(7) Uani . . 1.000
C C7A 0.7363(2) 0.88417(7) 1.0383(2) 0.0446(8) Uani . . 1.000
O O1W 1.0461(3) 0.82390(8) 1.10118(19) 0.0795(9) Uani . . 1.000
O O2W 0.9675(2) 0.88264(6) 0.37879(17) 0.0581(7) Uani . . 1.000
H H1 1.12630 0.92680 0.50590 0.0490 Uiso calc R 1.000
H H3 1.45720 0.99710 0.62040 0.0610 Uiso calc R 1.000
H H4 1.35570 1.03410 0.76600 0.0590 Uiso calc R 1.000
H H5 0.98800 1.06830 0.96240 0.0560 Uiso calc R 1.000
H H7 0.63180 1.01190 0.85380 0.0620 Uiso calc R 1.000
H H8 0.71830 0.96700 0.71430 0.0530 Uiso calc R 1.000
H H10 1.170(3) 1.0455(8) 0.863(3) 0.072(8) Uiso . . 1.000
H H91 0.947(2) 0.9120(6) 0.546(2) 0.047(6) Uiso . . 1.000
H H101 0.78380 0.90660 0.72720 0.0440 Uiso calc R 1.000
H H102 0.61160 0.88340 0.56160 0.0750 Uiso calc R 1.000
H H103 0.70140 0.89190 0.45570 0.0750 Uiso calc R 1.000
H H104 0.65240 0.93090 0.53200 0.0750 Uiso calc R 1.000
H H111 0.77930 0.83200 0.66940 0.0450 Uiso calc R 1.000
H H112 0.87750 0.84140 0.57210 0.0450 Uiso calc R 1.000
H H121 1.04820 0.85760 0.74590 0.0500 Uiso calc R 1.000
H H122 0.95000 0.85170 0.84620 0.0500 Uiso calc R 1.000
H H131 0.91920 0.77780 0.77190 0.0470 Uiso calc R 1.000
H H132 1.03570 0.78500 0.69330 0.0470 Uiso calc R 1.000
H H141 1.076(2) 0.7959(7) 0.957(2) 0.064(8) Uiso . . 1.000
H H151 1.00610 0.72470 0.91930 0.0740 Uiso calc R 1.000
H H152 1.15170 0.72680 0.99870 0.0740 Uiso calc R 1.000
H H161 1.13280 0.67590 0.82780 0.1110 Uiso calc R 1.000
H H162 1.23880 0.71160 0.81270 0.1110 Uiso calc R 1.000
H H163 1.09630 0.71360 0.72640 0.1110 Uiso calc R 1.000
H H171 1.23090 0.82960 0.87090 0.0600 Uiso calc R 1.000
H H172 1.26880 0.78580 0.80990 0.0600 Uiso calc R 1.000
H H181 1.29800 0.79510 1.08240 0.0880 Uiso calc R 1.000
H H182 1.36480 0.75960 1.00690 0.0880 Uiso calc R 1.000
H H183 1.41400 0.80770 1.00800 0.0880 Uiso calc R 1.000
H H211 1.29930 0.87930 0.46040 0.0800 Uiso calc R 1.000
H H212 1.37800 0.88930 0.34660 0.0800 Uiso calc R 1.000
H H213 1.23420 0.90820 0.34200 0.0800 Uiso calc R 1.000
H H2A 0.574(3) 0.9157(8) 0.888(3) 0.086(10) Uiso . . 1.000
H H3A 0.44990 0.83490 0.68210 0.0490 Uiso calc R 1.000
H H4A 0.51040 0.76380 0.72230 0.0430 Uiso calc R 1.000
H H6A 0.76900 0.79950 1.04060 0.0410 Uiso calc R 1.000
H H11W 0.985(3) 0.8378(9) 1.107(3) 0.081(12) Uiso . . 1.000
H H12W 1.101(3) 0.8184(10) 1.168(3) 0.104(12) Uiso . . 1.000
H H21W 0.916(3) 0.8823(9) 0.300(3) 0.105(11) Uiso . . 1.000
H H22W 0.999(3) 0.8564(9) 0.394(3) 0.076(9) Uiso . . 1.000

loop_
_atom_type_symbol
_atom_type_description
_atom_type_scat_dispersion_real
_atom_type_scat_dispersion_imag
_atom_type_scat_source
C C 0.0033 0.0016 'International Tables Vol C Tables 4.2.6.8 and 6.1.1.4'
H H 0.0000 0.0000 'International Tables Vol C Tables 4.2.6.8 and 6.1.1.4'
N N 0.0061 0.0033 'International Tables Vol C Tables 4.2.6.8 and 6.1.1.4'
O O 0.0106 0.0060 'International Tables Vol C Tables 4.2.6.8 and 6.1.1.4'
S S 0.1246 0.1234 'International Tables Vol C Tables 4.2.6.8 and 6.1.1.4'
Cl Cl 0.1484 0.1585 'International Tables Vol C Tables 4.2.6.8 and 6.1.1.4'

loop_
_geom_angle_atom_site_label_1
_geom_angle_atom_site_label_2
_geom_angle_atom_site_label_3
_geom_angle
_geom_angle_publ_flag
O52A S5A C5A 104.58(10) no
O53A S5A C5A 106.86(9) no
O51A S5A C5A 106.33(9) no
O51A S5A O52A 111.87(10) no
O51A S5A O53A 113.53(11) no
O52A S5A O53A 112.89(11) no
C2 O2 C21 117.64(19) no
C2A O2A H2A 100.6(16) no
H11W O1W H12W 119(3) no
H21W O2W H22W 107(3) no
C12 N10 C13 122.91(18) no
C9 N91 C101 131.19(17) no
C12 N10 H10 116.3(19) no
C13 N10 H10 120.8(19) no
C131 N141 C171 111.96(16) no
C131 N141 C151 111.23(17) no
C151 N141 C171 114.21(19) no
C9 N91 H91 120.0(13) no
C101 N91 H91 108.3(13) no
C131 N141 H141 105.2(13) no
C171 N141 H141 103.1(13) no
C151 N141 H141 110.4(13) no
C2 C1 C11 120.78(18) no
O2 C2 C1 125.11(19) no
O2 C2 C3 114.33(18) no
C1 C2 C3 120.55(19) no
C2 C3 C4 120.19(19) no
C3 C4 C12 120.39(19) no
C6 C5 C13 119.6(2) no
Cl6 C6 C5 120.61(17) no
Cl6 C6 C7 117.8(2) no
C5 C6 C7 121.6(2) no
C6 C7 C8 119.3(3) no
C7 C8 C14 122.0(2) no
N91 C9 C14 123.69(19) no
C11 C9 C14 117.71(17) no
N91 C9 C11 118.61(17) no
C9 C11 C12 119.23(17) no
C1 C11 C12 117.35(18) no
C1 C11 C9 123.27(17) no
N10 C12 C11 120.01(19) no
C4 C12 C11 120.73(19) no
N10 C12 C4 119.24(18) no
N10 C13 C5 118.87(19) no
N10 C13 C14 120.69(18) no
C5 C13 C14 120.4(2) no
C8 C14 C9 124.53(18) no
C8 C14 C13 116.87(17) no
C9 C14 C13 118.52(18) no
N91 C101 C111 109.15(16) no
C102 C101 C111 110.28(16) no
C11 C1 H1 120.00 no
N91 C101 C102 110.55(16) no
C2 C1 H1 120.00 no
C2 C3 H3 120.00 no
C4 C3 H3 120.00 no
C12 C4 H4 120.00 no
C3 C4 H4 120.00 no
C6 C5 H5 120.00 no
C13 C5 H5 120.00 no
C6 C7 H7 120.00 no
C8 C7 H7 120.00 no
C7 C8 H8 119.00 no
C14 C8 H8 119.00 no
C101 C111 C121 114.90(16) no
O2 C21 H212 110.00 no
H212 C21 H213 109.00 no
C111 C121 C131 109.66(16) no
H211 C21 H213 110.00 no
O2 C21 H211 109.00 no
O2 C21 H213 109.00 no
H211 C21 H212 109.00 no
N141 C131 C121 113.62(16) no
N141 C151 C161 113.58(19) no
N141 C171 C181 113.63(19) no
C102 C101 H101 109.00 no
C111 C101 H101 109.00 no
N91 C101 H101 109.00 no
C2A C1A C6A 118.43(17) no
C2A C1A C7A 121.87(17) no
C6A C1A C7A 119.70(17) no
H102 C102 H103 109.00 no
C101 C102 H104 109.00 no
C101 C102 H103 109.00 no
C101 C102 H102 109.00 no
H103 C102 H104 110.00 no
H102 C102 H104 109.00 no
O2A C2A C3A 118.41(18) no
O2A C2A C1A 121.62(17) no
C1A C2A C3A 119.97(17) no
C2A C3A C4A 120.28(18) no
C3A C4A C5A 120.65(18) no
S5A C5A C4A 120.97(14) no
C4A C5A C6A 118.94(17) no
S5A C5A C6A 120.05(14) no
C1A C6A C5A 121.67(18) no
O72A C7A C1A 117.29(18) no
O71A C7A C1A 119.63(19) no
O71A C7A O72A 123.1(2) no
C101 C111 H112 109.00 no
C101 C111 H111 108.00 no
H111 C111 H112 108.00 no
C121 C111 H112 109.00 no
C121 C111 H111 109.00 no
C131 C121 H122 110.00 no
C111 C121 H122 110.00 no
C111 C121 H121 110.00 no
H121 C121 H122 108.00 no
C131 C121 H121 110.00 no
C121 C131 H132 109.00 no
C121 C131 H131 109.00 no
N141 C131 H132 109.00 no
H131 C131 H132 108.00 no
N141 C131 H131 109.00 no
H151 C151 H152 108.00 no
C161 C151 H151 109.00 no
N141 C151 H151 109.00 no
N141 C151 H152 109.00 no
C161 C151 H152 109.00 no
H161 C161 H162 109.00 no
C151 C161 H162 109.00 no
C151 C161 H161 109.00 no
H162 C161 H163 109.00 no
H161 C161 H163 110.00 no
C151 C161 H163 109.00 no
C181 C171 H172 109.00 no
N141 C171 H172 109.00 no
H171 C171 H172 108.00 no
C181 C171 H171 109.00 no
N141 C171 H171 109.00 no
C171 C181 H183 109.00 no
C171 C181 H181 109.00 no
C171 C181 H182 109.00 no
H182 C181 H183 109.00 no
H181 C181 H183 109.00 no
H181 C181 H182 110.00 no
C4A C3A H3A 120.00 no
C2A C3A H3A 120.00 no
C3A C4A H4A 120.00 no
C5A C4A H4A 120.00 no
C5A C6A H6A 119.00 no
C1A C6A H6A 119.00 no

loop_
_geom_bond_atom_site_label_1
_geom_bond_atom_site_label_2
_geom_bond_distance
_geom_bond_publ_flag
Cl6 C6 1.734(3) no
S5A O53A 1.4290(18) no
S5A C5A 1.7661(19) no
S5A O52A 1.447(2) no
S5A O51A 1.4413(17) no
O2 C2 1.358(3) no
O2 C21 1.433(3) no
O2A C2A 1.354(2) no
O71A C7A 1.239(3) no
O72A C7A 1.263(3) no
O2A H2A 0.92(3) no
O1W H12W 0.83(3) no
O1W H11W 0.77(3) no
O2W H21W 0.89(3) no
O2W H22W 0.88(3) no
N10 C12 1.366(3) no
N10 C13 1.346(3) no
N91 C9 1.332(2) no
N91 C101 1.472(3) no
N10 H10 0.90(3) no
N141 C171 1.499(3) no
N141 C131 1.500(3) no
N141 C151 1.503(3) no
N91 H91 0.90(2) no
N141 H141 0.91(2) no
C1 C2 1.368(3) no
C1 C11 1.418(3) no
C2 C3 1.401(3) no
C3 C4 1.352(3) no
C4 C12 1.403(3) no
C5 C13 1.414(3) no
C5 C6 1.350(4) no
C6 C7 1.400(3) no
C7 C8 1.364(3) no
C8 C14 1.414(3) no
C9 C11 1.445(3) no
C9 C14 1.448(3) no
C11 C12 1.408(3) no
C13 C14 1.417(3) no
C101 C102 1.520(3) no
C1 H1 0.9300 no
C101 C111 1.531(3) no
C3 H3 0.9300 no
C4 H4 0.9300 no
C5 H5 0.9300 no
C7 H7 0.9300 no
C8 H8 0.9300 no
C111 C121 1.517(3) no
C121 C131 1.515(3) no
C21 H213 0.9600 no
C21 H212 0.9600 no
C21 H211 0.9600 no
C151 C161 1.508(4) no
C171 C181 1.509(3) no
C101 H101 0.9800 no
C1A C2A 1.401(3) no
C1A C6A 1.393(3) no
C1A C7A 1.494(3) no
C102 H102 0.9600 no
C102 H103 0.9600 no
C102 H104 0.9600 no
C2A C3A 1.398(3) no
C3A C4A 1.372(3) no
C4A C5A 1.392(3) no
C5A C6A 1.385(3) no
C111 H112 0.9700 no
C111 H111 0.9700 no
C121 H121 0.9700 no
C121 H122 0.9700 no
C131 H132 0.9700 no
C131 H131 0.9700 no
C151 H151 0.9700 no
C151 H152 0.9700 no
C161 H162 0.9600 no
C161 H163 0.9600 no
C161 H161 0.9600 no
C171 H171 0.9700 no
C171 H172 0.9700 no
C181 H181 0.9600 no
C181 H182 0.9600 no
C181 H183 0.9600 no
C3A H3A 0.9300 no
C4A H4A 0.9300 no
C6A H6A 0.9300 no

loop_
_geom_hbond_atom_site_label_D
_geom_hbond_atom_site_label_H
_geom_hbond_atom_site_label_A
_geom_hbond_site_symmetry_A
_geom_hbond_distance_DH
_geom_hbond_distance_HA
_geom_hbond_distance_DA
_geom_hbond_angle_DHA
_geom_hbond_publ_flag
O2A H2A O72A . 0.92(3) 1.69(3) 2.554(2) 156(3) yes
N10 H10 O71A 3_777 0.90(3) 2.49(2) 3.178(2) 134(2) yes
N10 H10 O72A 3_777 0.90(3) 1.94(3) 2.825(3) 168(2) yes
N91 H91 O2W . 0.90(2) 2.00(2) 2.869(2) 163.6(19) yes
N141 H141 O1W . 0.91(2) 1.80(2) 2.700(3) 173.3(19) yes
O1W H11W O71A . 0.77(3) 1.97(3) 2.740(3) 179(3) yes
O1W H12W O51A 4_565 0.83(3) 1.95(3) 2.770(3) 172(3) yes
O2W H21W O71A 1_554 0.89(3) 1.88(3) 2.759(2) 170(3) yes
O2W H22W O52A 4_564 0.88(3) 1.87(3) 2.744(2) 175(3) yes
C1 H1 O2W . 0.93 2.34 3.248(3) 166 no
C6A H6A O53A . 0.93 2.48 2.879(2) 106 no

loop_
_geom_torsion_atom_site_label_1
_geom_torsion_atom_site_label_2
_geom_torsion_atom_site_label_3
_geom_torsion_atom_site_label_4
_geom_torsion
_geom_torsion_publ_flag
O52A S5A C5A C4A -58.41(19) no
O53A S5A C5A C4A -178.33(17) no
O51A S5A C5A C6A -122.24(17) no
O52A S5A C5A C6A 119.25(18) no
O53A S5A C5A C6A -0.7(2) no
O51A S5A C5A C4A 60.10(19) no
C21 O2 C2 C3 170.4(2) no
C21 O2 C2 C1 -10.0(3) no
C12 N10 C13 C14 5.0(3) no
C13 N10 C12 C4 177.11(19) no
C13 N10 C12 C11 -4.4(3) no
C12 N10 C13 C5 -174.21(19) no
C9 N91 C101 C111 -125.0(2) no
C101 N91 C9 C11 157.06(19) no
C101 N91 C9 C14 -23.1(3) no
C9 N91 C101 C102 113.6(2) no
C9 N91 C101 C111 -125.0(2) no
N91 C101 C111 C121 62.6(2) no
C101 C111 C121 C131 175.79(16) no
C111 C121 C131 N141 -170.13(16) no
C121 C131 N141 C151 163.03(18) no
C121 C131 N141 C171 -67.9(2) no
C131 N141 C151 C161 67.4(3) no
C131 N141 C171 C181 175.61(19) no
C2 C1 C11 C9 -175.11(19) no
C11 C1 C2 O2 -179.66(19) no
C11 C1 C2 C3 -0.1(3) no
C2 C1 C11 C12 0.4(3) no
C1 C2 C3 C4 0.1(3) no
O2 C2 C3 C4 179.73(19) no
C2 C3 C4 C12 -0.4(3) no
C3 C4 C12 C11 0.7(3) no
C3 C4 C12 N10 179.16(19) no
C13 C5 C6 Cl6 179.58(15) no
C6 C5 C13 C14 -2.0(3) no
C13 C5 C6 C7 -1.3(3) no
C6 C5 C13 N10 177.24(19) no
C5 C6 C7 C8 1.9(3) no
Cl6 C6 C7 C8 -178.98(16) no
C6 C7 C8 C14 0.9(3) no
C7 C8 C14 C13 -4.0(3) no
C7 C8 C14 C9 179.25(19) no
C14 C9 C11 C12 10.2(3) no
N91 C9 C11 C1 5.5(3) no
N91 C9 C11 C12 -169.92(18) no
C14 C9 C11 C1 -174.41(18) no
N91 C9 C14 C8 -12.8(3) no
N91 C9 C14 C13 170.54(18) no
C11 C9 C14 C8 167.09(18) no
C11 C9 C14 C13 -9.6(3) no
C9 C11 C12 C4 174.99(18) no
C1 C11 C12 C4 -0.7(3) no
C9 C11 C12 N10 -3.4(3) no
C1 C11 C12 N10 -179.10(18) no
N10 C13 C14 C8 -174.69(18) no
C5 C13 C14 C9 -178.53(18) no
N10 C13 C14 C9 2.2(3) no
C5 C13 C14 C8 4.6(3) no
C2A C1A C7A O71A -175.0(2) no
C2A C1A C7A O72A 3.6(3) no
C6A C1A C7A O71A 6.0(3) no
C6A C1A C7A O72A -175.40(19) no
C7A C1A C2A O2A -0.4(3) no
C7A C1A C2A C3A 178.50(19) no
C2A C1A C6A C5A 0.7(3) no
C7A C1A C6A C5A 179.74(19) no
C6A C1A C2A O2A 178.64(19) no
C6A C1A C2A C3A -2.5(3) no
O2A C2A C3A C4A -178.77(19) no
C1A C2A C3A C4A 2.3(3) no
C2A C3A C4A C5A -0.3(3) no
C3A C4A C5A C6A -1.5(3) no
C3A C4A C5A S5A 176.24(16) no
S5A C5A C6A C1A -176.46(16) no
C4A C5A C6A C1A 1.3(3) no
